data_7013787
loop_
_publ_author_name
'Oakley, Sarah H.'
'Soria, Delia B.'
'Coles, Martyn P.'
'Hitchcock, Peter B.'

_publ_section_title
;
 Structural diversity in the coordination of amidines and guanidines to
 monovalent metal halides.
;
_journal_issue 4
_journal_name_full 'Dalton transactions (Cambridge, England : 2003)'
_journal_page_first 537
_journal_page_last 546
_journal_paper_doi 10.1039/b314707j
_journal_year 2004
_chemical_compound_source 'synthesis as described'
_chemical_formula_moiety 'C18 H42 Cu2 I2 N6'
_chemical_formula_sum 'C18 H42 Cu2 I2 N6'
_chemical_formula_weight 723.46
_chemical_name_common '[{CuI(N(iPr)C(NHiPr)NMe2)}2]'
_chemical_name_systematic
;
?
;
_space_group_IT_number 2
_symmetry_cell_setting triclinic
_symmetry_Int_Tables_number 2
_symmetry_space_group_name_Hall '-P 1'
_symmetry_space_group_name_H-M 'P -1'
_atom_sites_solution_hydrogens geom
_atom_sites_solution_primary direct
_atom_sites_solution_secondary difmap
_audit_conform_dict_location ftp://ftp.iucr.org/pub/cif_core.dic
_audit_conform_dict_name cif_core.dic
_audit_conform_dict_version 2.2
_audit_creation_date 2003-01-16T15:45:57-00:00
_audit_creation_method 'WinGX routine CIF_UPDATE'
_cell_angle_alpha 107.040(10)
_cell_angle_beta 95.260(1)
_cell_angle_gamma 112.759(1)
_cell_formula_units_Z 1
_cell_length_a 8.2768(2)
_cell_length_b 8.8985(2)
_cell_length_c 10.8561(3)
_cell_measurement_reflns_used 4253
_cell_measurement_temperature 173(2)
_cell_measurement_theta_max 30.034
_cell_measurement_theta_min 3.705
_cell_measurement_wavelength 0.71073
_cell_volume 685.61(6)
_computing_cell_refinement 'HKL Scalepack (Otwinowski & Minor 1997)'
_computing_data_collection 'Collect (Nonius BV, 1997-2000)'
_computing_data_reduction 'HKL Denzo and Scalepack (Otwinowski & Minor 1997)'
_computing_molecular_graphics 'Ortep-3 for Windows (Farrugia, 1997)'
_computing_publication_material 'WinGX publication routines (Farrugia, 1999)'
_computing_structure_refinement 'SHELXL-97 (Sheldrick, 1997)'
_computing_structure_solution 'SHELXS-97 (Sheldrick, 1997)'
_diffrn_ambient_temperature 173(2)
_diffrn_measured_fraction_theta_full 0.959
_diffrn_measured_fraction_theta_max 0.959
_diffrn_measurement_device '95mm CCD camera on \k-goniostat'
_diffrn_measurement_device_type KappaCCD
_diffrn_measurement_method CCD
_diffrn_radiation_monochromator graphite
_diffrn_radiation_probe x-ray
_diffrn_radiation_type MoK\a
_diffrn_radiation_wavelength 0.71073
_diffrn_reflns_av_R_equivalents 0.048
_diffrn_reflns_av_unetI/netI 0.0429
_diffrn_reflns_limit_h_max 11
_diffrn_reflns_limit_h_min -11
_diffrn_reflns_limit_k_max 11
_diffrn_reflns_limit_k_min -12
_diffrn_reflns_limit_l_max 15
_diffrn_reflns_limit_l_min -11
_diffrn_reflns_number 6652
_diffrn_reflns_theta_full 30.05
_diffrn_reflns_theta_max 30.05
_diffrn_reflns_theta_min 3.87
_exptl_absorpt_coefficient_mu 3.817
_exptl_absorpt_correction_T_max 0.5115
_exptl_absorpt_correction_T_min 0.4245
_exptl_absorpt_correction_type multi-scan
_exptl_absorpt_process_details
;
[c.f. r.h. blessing, acta cryst. (1995), a51, 33-38]
;
_exptl_crystal_colour colourless
_exptl_crystal_density_diffrn 1.752
_exptl_crystal_density_method 'not measured'
_exptl_crystal_description prism
_exptl_crystal_F_000 356
_exptl_crystal_size_max 0.3
_exptl_crystal_size_mid 0.2
_exptl_crystal_size_min 0.1
_refine_diff_density_max 1.268
_refine_diff_density_min -0.978
_refine_diff_density_rms 0.116
_refine_ls_extinction_coef 0.043(4)
_refine_ls_extinction_expression Fc^*^=kFc[1+0.001xFc^2^\l^3^/sin(2\q)]^-1/4^
_refine_ls_extinction_method SHELXL
_refine_ls_goodness_of_fit_ref 1.179
_refine_ls_hydrogen_treatment 'H on N3 refined; others riding'
_refine_ls_matrix_type full
_refine_ls_number_parameters 132
_refine_ls_number_reflns 3871
_refine_ls_number_restraints 0
_refine_ls_restrained_S_all 1.179
_refine_ls_R_factor_all 0.0349
_refine_ls_R_factor_gt 0.0327
_refine_ls_shift/su_max 0.001
_refine_ls_shift/su_mean 0
_refine_ls_structure_factor_coef Fsqd
_refine_ls_weighting_details 'calc w=1/[\s^2^(Fo^2^)+(0.0298P)^2^+0.5818P] where P=(Fo^2^+2Fc^2^)/3'
_refine_ls_weighting_scheme calc
_refine_ls_wR_factor_gt 0.0838
_refine_ls_wR_factor_ref 0.0851
_reflns_number_gt 3643
_reflns_number_total 3871
_reflns_threshold_expression >2sigma(I)
_cod_data_source_file b314707j.txt
_cod_data_source_block (3)-jan1003
_cod_original_cell_volume 685.61(3)
_cod_original_sg_symbol_H-M P-1
_cod_database_code 7013787

loop_
_symmetry_equiv_pos_as_xyz
'x, y, z'
'-x, -y, -z'

loop_
_atom_site_label
_atom_site_type_symbol
_atom_site_fract_x
_atom_site_fract_y
_atom_site_fract_z
_atom_site_U_iso_or_equiv
_atom_site_adp_type
_atom_site_occupancy
_atom_site_symmetry_multiplicity
_atom_site_calc_flag
_atom_site_refinement_flags
_atom_site_disorder_assembly
_atom_site_disorder_group
Cu Cu -0.01849(5) 0.12382(4) 0.08242(3) 0.02934(10) Uani 1 1 d . . .
I I -0.16970(2) -0.17779(2) 0.097233(18) 0.03154(10) Uani 1 1 d . . .
N1 N -0.0258(3) 0.3432(3) 0.1918(2) 0.0256(4) Uani 1 1 d . . .
N2 N 0.2782(3) 0.4878(3) 0.3018(2) 0.0273(4) Uani 1 1 d . . .
N3 N 0.1312(3) 0.6525(3) 0.2685(2) 0.0266(4) Uani 1 1 d . . .
H3 H 0.039(5) 0.655(4) 0.218(3) 0.023(8) Uiso 1 1 d . . .
C1 C 0.1192(3) 0.4888(3) 0.2512(2) 0.0228(4) Uani 1 1 d . . .
C2 C -0.2026(4) 0.3468(3) 0.1670(3) 0.0283(5) Uani 1 1 d . . .
H2 H -0.1885 0.4657 0.2201 0.034 Uiso 1 1 calc R . .
C3 C -0.2650(5) 0.3135(6) 0.0235(4) 0.0535(9) Uani 1 1 d . . .
H3A H -0.175 0.401 -0.0025 0.08 Uiso 1 1 calc R . .
H3B H -0.38 0.3209 0.0093 0.08 Uiso 1 1 calc R . .
H3C H -0.2809 0.1968 -0.0302 0.08 Uiso 1 1 calc R . .
C4 C -0.3366(6) 0.2156(6) 0.2133(6) 0.0629(13) Uani 1 1 d . . .
H4A H -0.2912 0.2419 0.3074 0.094 Uiso 1 1 calc R . .
H4B H -0.3532 0.0979 0.1617 0.094 Uiso 1 1 calc R . .
H4C H -0.4522 0.222 0.2008 0.094 Uiso 1 1 calc R . .
C5 C 0.2741(4) 0.3318(4) 0.3203(3) 0.0309(5) Uani 1 1 d . . .
H5A H 0.3968 0.3518 0.356 0.046 Uiso 1 1 calc R . .
H5B H 0.2237 0.2345 0.235 0.046 Uiso 1 1 calc R . .
H5C H 0.1991 0.3034 0.3825 0.046 Uiso 1 1 calc R . .
C6 C 0.4460(4) 0.5927(4) 0.2741(3) 0.0343(6) Uani 1 1 d . . .
H6A H 0.5451 0.577 0.3163 0.051 Uiso 1 1 calc R . .
H6B H 0.4702 0.7161 0.3092 0.051 Uiso 1 1 calc R . .
H6C H 0.4352 0.5556 0.1782 0.051 Uiso 1 1 calc R . .
C7 C 0.2126(4) 0.7967(3) 0.3965(3) 0.0325(5) Uani 1 1 d . . .
H7 H 0.308 0.7798 0.4463 0.039 Uiso 1 1 calc R . .
C8 C 0.0714(7) 0.7966(6) 0.4775(4) 0.0586(10) Uani 1 1 d . . .
H8A H 0.0184 0.6848 0.4908 0.088 Uiso 1 1 calc R . .
H8B H -0.0232 0.8131 0.4301 0.088 Uiso 1 1 calc R . .
H8C H 0.1284 0.8917 0.5637 0.088 Uiso 1 1 calc R . .
C9 C 0.3008(6) 0.9669(4) 0.3732(5) 0.0594(11) Uani 1 1 d . . .
H9A H 0.3906 0.9617 0.3212 0.089 Uiso 1 1 calc R . .
H9B H 0.36 1.0633 0.4586 0.089 Uiso 1 1 calc R . .
H9C H 0.209 0.9858 0.3247 0.089 Uiso 1 1 calc R . .

loop_
_atom_site_aniso_label
_atom_site_aniso_U_11
_atom_site_aniso_U_22
_atom_site_aniso_U_33
_atom_site_aniso_U_23
_atom_site_aniso_U_13
_atom_site_aniso_U_12
Cu 0.02940(18) 0.02068(16) 0.03512(19) 0.00349(13) 0.00642(13) 0.01304(13)
I 0.03193(12) 0.02649(12) 0.03932(13) 0.01480(8) 0.01336(8) 0.01247(8)
N1 0.0251(10) 0.0219(9) 0.0308(10) 0.0066(8) 0.0090(8) 0.0129(8)
N2 0.0272(10) 0.0227(9) 0.0342(11) 0.0103(8) 0.0075(8) 0.0128(8)
N3 0.0344(11) 0.0203(9) 0.0263(10) 0.0069(8) 0.0047(8) 0.0144(8)
C1 0.0273(11) 0.0206(10) 0.0236(10) 0.0079(8) 0.0093(8) 0.0127(9)
C2 0.0256(11) 0.0251(11) 0.0371(13) 0.0101(10) 0.0107(10) 0.0140(9)
C3 0.0451(19) 0.080(3) 0.0421(18) 0.0176(18) 0.0068(15) 0.0370(19)
C4 0.048(2) 0.075(3) 0.112(4) 0.065(3) 0.052(2) 0.043(2)
C5 0.0336(13) 0.0284(12) 0.0366(13) 0.0127(10) 0.0069(10) 0.0187(10)
C6 0.0244(12) 0.0327(13) 0.0437(15) 0.0137(12) 0.0087(11) 0.0099(10)
C7 0.0424(15) 0.0222(11) 0.0295(12) 0.0043(10) 0.0002(11) 0.0159(11)
C8 0.073(3) 0.066(2) 0.0411(18) 0.0043(17) 0.0180(18) 0.044(2)
C9 0.064(2) 0.0217(13) 0.070(3) 0.0129(15) -0.015(2) 0.0057(14)

loop_
_atom_type_symbol
_atom_type_description
_atom_type_scat_dispersion_real
_atom_type_scat_dispersion_imag
_atom_type_scat_source
C C 0.0033 0.0016 'International Tables Vol C Tables 4.2.6.8 and 6.1.1.4'
H H 0 0 'International Tables Vol C Tables 4.2.6.8 and 6.1.1.4'
N N 0.0061 0.0033 'International Tables Vol C Tables 4.2.6.8 and 6.1.1.4'
Cu Cu 0.3201 1.2651 'International Tables Vol C Tables 4.2.6.8 and 6.1.1.4'
I I -0.4742 1.8119 'International Tables Vol C Tables 4.2.6.8 and 6.1.1.4'

loop_
_geom_angle_atom_site_label_1
_geom_angle_atom_site_label_2
_geom_angle_atom_site_label_3
_geom_angle
_geom_angle_site_symmetry_1
_geom_angle_site_symmetry_3
_geom_angle_publ_flag
N1 Cu Cu 169.48(7) . 2 ?
N1 Cu I 127.82(7) . . ?
Cu Cu I 62.587(14) 2 . ?
N1 Cu I 110.78(7) . 2 ?
Cu Cu I 58.791(14) 2 2 ?
I Cu I 121.378(12) . 2 ?
Cu I Cu 58.622(12) . 2 ?
C1 N1 C2 119.8(2) . . ?
C1 N1 Cu 122.63(17) . . ?
C2 N1 Cu 114.86(16) . . ?
C1 N2 C5 119.5(2) . . ?
C1 N2 C6 119.7(2) . . ?
C5 N2 C6 113.7(2) . . ?
C1 N3 C7 122.4(2) . . ?
N1 C1 N3 125.0(2) . . ?
N1 C1 N2 120.7(2) . . ?
N3 C1 N2 114.3(2) . . ?
N1 C2 C3 110.4(2) . . ?
N1 C2 C4 109.5(2) . . ?
C3 C2 C4 112.0(3) . . ?
N3 C7 C9 109.1(3) . . ?
N3 C7 C8 110.4(3) . . ?
C9 C7 C8 112.1(3) . . ?

loop_
_geom_bond_atom_site_label_1
_geom_bond_atom_site_label_2
_geom_bond_distance
_geom_bond_site_symmetry_2
_geom_bond_publ_flag
Cu N1 1.993(2) . ?
Cu Cu 2.5423(6) 2 ?
Cu I 2.5469(4) . ?
Cu I 2.6434(4) 2 ?
I Cu 2.6434(4) 2 ?
N1 C1 1.304(3) . ?
N1 C2 1.478(3) . ?
N2 C1 1.383(3) . ?
N2 C5 1.448(3) . ?
N2 C6 1.458(4) . ?
N3 C1 1.375(3) . ?
N3 C7 1.465(3) . ?
C2 C3 1.499(5) . ?
C2 C4 1.513(4) . ?
C7 C9 1.514(4) . ?
C7 C8 1.525(5) . ?
